data_9017730
loop_
_publ_author_name
'Biagioni, C.'
'Bonaccorsi, E.'
'Perchiazzi, N.'
'Halenius, U.'
'Zaccarini, F.'

_publ_section_title
;
 Derbylite and graeserite from the Monte Arsiccio mine, Apuan Alps, Tuscany, Italy:
 occurrence and crystal-chemistry
 Note: Sample F
;
_journal_name_full 'Mineralogical Magazine'
_journal_page_first 766
_journal_page_last 777
_journal_volume 84
_journal_year 2020
_chemical_compound_source 'Monte Arsiccio mine, Apuan Alps, Italy'
_chemical_formula_sum 'As0.69 Ba0.232 Fe0.94 O14 Sb0.31 Ti6.06'
_chemical_name_mineral Graeserite
_space_group_IT_number 12
_space_group_name_Hall '-C 2y'
_space_group_name_H-M_alt 'C 1 2/m 1'
_symmetry_space_group_name_H-M 'C 1 2/m 1'
_cell_angle_alpha 90
_cell_angle_beta 104.878
_cell_angle_gamma 90
_cell_length_a 5.0225
_cell_length_b 14.3114
_cell_length_c 7.1743
_cell_formula_units_Z 2
_cell_volume 498.393
_database_code_amcsd 0020901
_exptl_crystal_density_diffrn 4.584
_cod_data_source_file inputs/fixed/downloads/18/18637.cif
_cod_data_source_block 18637
_cod_original_formula_sum 'Ti6.06 Fe.94 As.69 Sb.31 O14 Ba.232'
_cod_database_code 9017730

loop_
_space_group_symop_operation_xyz
x,y,z
1/2+x,1/2+y,z
x,-y,z
1/2+x,1/2-y,z
-x,y,-z
1/2-x,1/2+y,-z
-x,-y,-z
1/2-x,1/2-y,-z

loop_
_atom_site_aniso_label
_atom_site_aniso_U_11
_atom_site_aniso_U_22
_atom_site_aniso_U_33
_atom_site_aniso_U_12
_atom_site_aniso_U_13
_atom_site_aniso_U_23
TiM1 0.00960 0.00730 0.01280 0.00000 0.00120 0.00000
TiM2 0.00640 0.00830 0.01100 0.00000 0.00170 0.00000
FeM2 0.00640 0.00830 0.01100 0.00000 0.00170 0.00000
TiM3 0.00740 0.00900 0.00950 0.00150 0.00190 0.00270
FeM3 0.00740 0.00900 0.00950 0.00150 0.00190 0.00270
As 0.02200 0.00710 0.00600 0.00000 0.00300 0.00000
Sb 0.02200 0.00710 0.00600 0.00000 0.00300 0.00000
O1 0.01800 0.01200 0.01700 -0.00100 0.00400 0.00200
O2 0.01000 0.01600 0.01600 0.00200 0.00200 0.00100
O3 0.01700 0.00800 0.01100 0.00000 0.00300 0.00000
O4 0.01700 0.00800 0.02400 0.00000 0.00700 0.00000
O5 0.01800 0.01800 0.01700 0.00000 0.00800 0.00000

loop_
_atom_site_label
_atom_site_fract_x
_atom_site_fract_y
_atom_site_fract_z
_atom_site_occupancy
_atom_site_U_iso_or_equiv
TiM1 0.00000 0.50000 0.50000 1.00000 0.01020
TiM2 -0.50000 0.61918 0.50000 0.71000 0.00860
FeM2 -0.50000 0.61918 0.50000 0.29000 0.00860
TiM3 -0.38100 0.80959 0.81403 0.91000 0.00870
FeM3 -0.38100 0.80959 0.81403 0.09000 0.00870
As -0.25300 0.50000 0.91400 0.34500 0.01200
Sb -0.30600 0.50000 0.93000 0.15500 0.01200
O1 -0.27120 0.90210 0.66180 1.00000 0.01570
O2 -0.26740 0.70340 0.67850 1.00000 0.01410
O3 -0.50000 0.71220 0.00000 1.00000 0.01200
O4 -0.50000 0.90170 0.00000 1.00000 0.01610
O5 -0.28010 0.50000 0.64860 1.00000 0.01720
Ba -0.49300 0.50000 -0.01230 0.11600 0.00960

loop_
_cod_related_entry_id
_cod_related_entry_database
_cod_related_entry_code
1 AMCSD 0020901
